data_2219443
loop_
_publ_author_name
'Ng, Seik Weng'

_publ_section_title
;
 Low-temperature redetermination of
 aquachloridotriphenyltin(IV)--1,10-phenanthroline (1/1)
;
_journal_coeditor_code TK2288
_journal_issue 9
_journal_name_full 'Acta Crystallographica Section E'
_journal_page_first m1120
_journal_paper_doi 10.1107/S1600536808024343
_journal_volume 64
_journal_year 2008
_chemical_formula_iupac '[Sn (C6 H5)3 Cl (H2 O)], C12 H8 N2'
_chemical_formula_moiety 'C30 H25 Cl N2 O Sn'
_chemical_formula_sum 'C30 H25 Cl N2 O Sn'
_chemical_formula_weight 583.66
_chemical_name_systematic
;
aquachloridotriphenyltin(IV)--1,10-phenanthroline (1/1)
;
_space_group_IT_number 15
_symmetry_cell_setting monoclinic
_symmetry_space_group_name_Hall '-C 2yc'
_symmetry_space_group_name_H-M 'C 1 2/c 1'
_atom_sites_solution_hydrogens geom
_atom_sites_solution_primary direct
_atom_sites_solution_secondary difmap
_audit_creation_method SHELXL-97
_cell_angle_alpha 90
_cell_angle_beta 105.6020(10)
_cell_angle_gamma 90
_cell_formula_units_Z 8
_cell_length_a 16.3739(2)
_cell_length_b 17.3120(2)
_cell_length_c 18.4295(2)
_cell_measurement_reflns_used 9047
_cell_measurement_temperature 100(2)
_cell_measurement_theta_max 28.3
_cell_measurement_theta_min 2.3
_cell_volume 5031.63(10)
_computing_cell_refinement 'SAINT (Bruker, 2007)'
_computing_data_collection 'APEX2 (Bruker, 2007)'
_computing_data_reduction 'SAINT (Bruker, 2007)'
_computing_molecular_graphics 'X-SEED (Barbour, 2001)'
_computing_publication_material 'publCIF (Westrip, 2008)'
_computing_structure_refinement 'SHELXL97 (Sheldrick, 2008)'
_computing_structure_solution 'SHELXS97 (Sheldrick, 2008)'
_diffrn_measured_fraction_theta_full 0.994
_diffrn_measured_fraction_theta_max 0.994
_diffrn_measurement_device_type 'Bruker SMART APEX'
_diffrn_measurement_method \w
_diffrn_radiation_monochromator graphite
_diffrn_radiation_source 'fine-focus sealed tube'
_diffrn_radiation_type MoK\a
_diffrn_radiation_wavelength 0.71073
_diffrn_reflns_av_R_equivalents 0.015
_diffrn_reflns_av_sigmaI/netI 0.013
_diffrn_reflns_limit_h_max 21
_diffrn_reflns_limit_h_min -21
_diffrn_reflns_limit_k_max 22
_diffrn_reflns_limit_k_min -22
_diffrn_reflns_limit_l_max 23
_diffrn_reflns_limit_l_min -22
_diffrn_reflns_number 23117
_diffrn_reflns_theta_full 27.5
_diffrn_reflns_theta_max 27.5
_diffrn_reflns_theta_min 1.8
_diffrn_standards_decay_% 0
_diffrn_standards_interval_count 0
_diffrn_standards_interval_time 0
_diffrn_standards_number 0
_exptl_absorpt_coefficient_mu 1.148
_exptl_absorpt_correction_T_max 0.894
_exptl_absorpt_correction_T_min 0.768
_exptl_absorpt_correction_type multi-scan
_exptl_absorpt_process_details '(SADABS; Sheldrick, 1996)'
_exptl_crystal_colour Colorless
_exptl_crystal_density_diffrn 1.541
_exptl_crystal_density_method 'not measured'
_exptl_crystal_description Block
_exptl_crystal_F_000 2352
_exptl_crystal_size_max 0.30
_exptl_crystal_size_mid 0.20
_exptl_crystal_size_min 0.10
_refine_diff_density_max 0.72
_refine_diff_density_min -0.60
_refine_ls_extinction_method none
_refine_ls_goodness_of_fit_ref 1.01
_refine_ls_hydrogen_treatment mixed
_refine_ls_matrix_type full
_refine_ls_number_parameters 324
_refine_ls_number_reflns 5746
_refine_ls_number_restraints 2
_refine_ls_restrained_S_all 1.01
_refine_ls_R_factor_all 0.023
_refine_ls_R_factor_gt 0.020
_refine_ls_shift/su_max 0.001
_refine_ls_shift/su_mean 0.000
_refine_ls_structure_factor_coef Fsqd
_refine_ls_weighting_details 'calc w=1/[\s^2^(Fo^2^)+(0.0231P)^2^+10.9613P] where P=(Fo^2^+2Fc^2^)/3'
_refine_ls_weighting_scheme calc
_refine_ls_wR_factor_gt 0.050
_refine_ls_wR_factor_ref 0.052
_reflns_number_gt 5333
_reflns_number_total 5746
_reflns_threshold_expression I>2\s(I)
_cod_data_source_file tk2288.cif
_cod_data_source_block I
_cod_depositor_comments
;
The following automatic conversions were performed:
'_symmetry_cell_setting' value 'Monoclinic' changed to 'monoclinic'
according to '/home/saulius/struct/CIF-dictionaries/cif_core.dic'
dictionary named 'cif_core.dic' version 2.4.1 from
2010-06-29.

'_exptl_absorpt_correction_type' value 'Multi-scan' changed
to 'multi-scan' according to
'/home/saulius/struct/CIF-dictionaries/cif_core.dic' dictionary named
'cif_core.dic' version 2.4.1 from 2010-06-29.

Automatic conversion script
Id: cif_fix_enum 1527 2010-12-29 10:47:43Z saulius 

The following automatic conversions were performed:

'_symmetry_cell_setting' value 'Monoclinic' changed to 'monoclinic'
according to /home/saulius/struct/CIF-dictionaries/cif_core.dic
dictionary named 'cif_core.dic' version 2.4.1 from
2010-06-29.

'_exptl_absorpt_correction_type' value 'Multi-scan'
changed to 'multi-scan' according to
/home/saulius/struct/CIF-dictionaries/cif_core.dic dictionary named
'cif_core.dic' version 2.4.1 from 2010-06-29.

Automatic conversion script
Id: cif_fix_values 1715 2011-07-08 13:25:40Z adriana 
;
_cod_original_cell_volume 5031.60(10)
_cod_original_sg_symbol_H-M 'C 2/c'
_cod_database_code 2219443
_cod_database_fobs_code 2219443

loop_
_symmetry_equiv_pos_as_xyz
'x, y, z'
'-x, y, -z+1/2'
'x+1/2, y+1/2, z'
'-x+1/2, y+1/2, -z+1/2'
'-x, -y, -z'
'x, -y, z-1/2'
'-x+1/2, -y+1/2, -z'
'x+1/2, -y+1/2, z-1/2'

loop_
_atom_site_type_symbol
_atom_site_label
_atom_site_fract_x
_atom_site_fract_y
_atom_site_fract_z
_atom_site_U_iso_or_equiv
_atom_site_adp_type
_atom_site_calc_flag
_atom_site_refinement_flags
_atom_site_occupancy
Sn Sn1 0.283489(7) 0.505787(6) 0.562615(6) 0.01482(4) Uani d . 1
Cl Cl1 0.18859(3) 0.44885(2) 0.44433(2) 0.02027(8) Uani d . 1
O O1 0.37284(8) 0.56254(7) 0.67064(7) 0.0195(2) Uani d D 1
H H1O 0.3578(17) 0.6082(8) 0.6762(16) 0.050(8) Uiso d D 1
H H2O 0.4223(9) 0.5695(16) 0.6674(16) 0.053(8) Uiso d D 1
N N1 0.36099(9) 0.71863(8) 0.67875(8) 0.0188(3) Uani d . 1
N N2 0.50883(9) 0.65084(9) 0.65883(8) 0.0216(3) Uani d . 1
C C1 0.34419(10) 0.58146(9) 0.50254(9) 0.0172(3) Uani d . 1
C C2 0.40237(12) 0.55391(11) 0.46606(11) 0.0264(4) Uani d . 1
H H2 0.4115 0.4999 0.4636 0.032 Uiso calc R 1
C C3 0.44752(13) 0.60528(14) 0.43296(12) 0.0343(5) Uani d . 1
H H3 0.4872 0.5861 0.4081 0.041 Uiso calc R 1
C C4 0.43462(13) 0.68404(13) 0.43620(12) 0.0330(5) Uani d . 1
H H4 0.4662 0.7189 0.4146 0.040 Uiso calc R 1
C C5 0.37588(13) 0.71172(11) 0.47086(11) 0.0287(4) Uani d . 1
H H5 0.3662 0.7657 0.4723 0.034 Uiso calc R 1
C C6 0.33064(12) 0.66094(10) 0.50385(10) 0.0214(3) Uani d . 1
H H6 0.2901 0.6806 0.5275 0.026 Uiso calc R 1
C C7 0.33380(10) 0.39676(9) 0.60801(10) 0.0179(3) Uani d . 1
C C8 0.36605(13) 0.38717(11) 0.68536(11) 0.0274(4) Uani d . 1
H H8 0.3716 0.4306 0.7178 0.033 Uiso calc R 1
C C9 0.39024(15) 0.31425(13) 0.71554(13) 0.0366(5) Uani d . 1
H H9 0.4120 0.3082 0.7685 0.044 Uiso calc R 1
C C10 0.38270(13) 0.25093(11) 0.66890(13) 0.0331(5) Uani d . 1
H H10 0.3982 0.2012 0.6898 0.040 Uiso calc R 1
C C11 0.35274(12) 0.25958(10) 0.59211(13) 0.0292(4) Uani d . 1
H H11 0.3493 0.2161 0.5600 0.035 Uiso calc R 1
C C12 0.32755(11) 0.33198(10) 0.56158(11) 0.0218(3) Uani d . 1
H H12 0.3059 0.3375 0.5086 0.026 Uiso calc R 1
C C13 0.18329(10) 0.54725(9) 0.60574(10) 0.0178(3) Uani d . 1
C C14 0.19228(12) 0.54833(10) 0.68337(10) 0.0217(3) Uani d . 1
H H14 0.2444 0.5327 0.7171 0.026 Uiso calc R 1
C C15 0.12560(13) 0.57213(10) 0.71168(11) 0.0264(4) Uani d . 1
H H15 0.1321 0.5724 0.7645 0.032 Uiso calc R 1
C C16 0.04974(13) 0.59533(11) 0.66251(12) 0.0292(4) Uani d . 1
H H16 0.0043 0.6117 0.6818 0.035 Uiso calc R 1
C C17 0.03984(12) 0.59478(11) 0.58568(12) 0.0281(4) Uani d . 1
H H17 -0.0122 0.6110 0.5522 0.034 Uiso calc R 1
C C18 0.10621(11) 0.57037(10) 0.55742(11) 0.0222(3) Uani d . 1
H H18 0.0989 0.5694 0.5045 0.027 Uiso calc R 1
C C19 0.29276(11) 0.75240(11) 0.68954(10) 0.0226(4) Uani d . 1
H H19 0.2498 0.7204 0.6994 0.027 Uiso calc R 1
C C20 0.27997(12) 0.83268(11) 0.68733(11) 0.0273(4) Uani d . 1
H H20 0.2301 0.8543 0.6959 0.033 Uiso calc R 1
C C21 0.34104(13) 0.87859(11) 0.67250(11) 0.0282(4) Uani d . 1
H H21 0.3340 0.9331 0.6704 0.034 Uiso calc R 1
C C22 0.41470(12) 0.84523(10) 0.66025(10) 0.0234(4) Uani d . 1
C C23 0.42300(11) 0.76392(10) 0.66440(9) 0.0184(3) Uani d . 1
C C24 0.47983(13) 0.89168(11) 0.64384(11) 0.0300(4) Uani d . 1
H H24 0.4737 0.9463 0.6413 0.036 Uiso calc R 1
C C25 0.54943(13) 0.85914(12) 0.63203(11) 0.0309(4) Uani d . 1
H H25 0.5915 0.8910 0.6206 0.037 Uiso calc R 1
C C26 0.56146(12) 0.77707(12) 0.63629(10) 0.0257(4) Uani d . 1
C C27 0.49893(11) 0.72867(10) 0.65276(9) 0.0201(3) Uani d . 1
C C28 0.63516(12) 0.74201(14) 0.62609(11) 0.0326(5) Uani d . 1
H H28 0.6781 0.7727 0.6145 0.039 Uiso calc R 1
C C29 0.64472(13) 0.66405(14) 0.63288(11) 0.0346(5) Uani d . 1
H H29 0.6942 0.6395 0.6265 0.042 Uiso calc R 1
C C30 0.57960(12) 0.62074(12) 0.64960(11) 0.0283(4) Uani d . 1
H H30 0.5868 0.5664 0.6546 0.034 Uiso calc R 1

loop_
_atom_site_aniso_label
_atom_site_aniso_U_11
_atom_site_aniso_U_22
_atom_site_aniso_U_33
_atom_site_aniso_U_12
_atom_site_aniso_U_13
_atom_site_aniso_U_23
Sn1 0.01639(6) 0.01177(6) 0.01746(6) -0.00055(4) 0.00652(4) -0.00002(4)
Cl1 0.02075(19) 0.01617(18) 0.0221(2) -0.00109(14) 0.00273(15) -0.00226(14)
O1 0.0198(6) 0.0156(6) 0.0235(6) -0.0023(5) 0.0066(5) -0.0015(5)
N1 0.0187(7) 0.0197(7) 0.0170(7) -0.0021(5) 0.0033(6) -0.0004(5)
N2 0.0213(7) 0.0260(7) 0.0176(7) 0.0007(6) 0.0051(6) -0.0019(6)
C1 0.0168(8) 0.0183(8) 0.0160(8) -0.0034(6) 0.0033(6) 0.0001(6)
C2 0.0241(9) 0.0281(9) 0.0296(10) 0.0026(7) 0.0118(8) 0.0030(7)
C3 0.0222(9) 0.0508(13) 0.0341(11) -0.0009(9) 0.0152(8) 0.0082(9)
C4 0.0270(10) 0.0426(11) 0.0272(10) -0.0153(9) 0.0035(8) 0.0114(9)
C5 0.0363(11) 0.0216(9) 0.0234(9) -0.0116(8) -0.0002(8) 0.0035(7)
C6 0.0264(9) 0.0188(8) 0.0183(8) -0.0031(7) 0.0046(7) -0.0003(6)
C7 0.0151(7) 0.0169(7) 0.0240(9) 0.0004(6) 0.0091(6) 0.0027(6)
C8 0.0338(10) 0.0258(9) 0.0240(9) 0.0089(8) 0.0102(8) 0.0037(7)
C9 0.0460(13) 0.0365(11) 0.0307(11) 0.0169(10) 0.0161(10) 0.0148(9)
C10 0.0320(10) 0.0213(9) 0.0506(13) 0.0112(8) 0.0190(10) 0.0157(9)
C11 0.0227(9) 0.0150(8) 0.0517(13) 0.0007(7) 0.0132(9) -0.0005(8)
C12 0.0180(8) 0.0179(8) 0.0300(9) -0.0011(6) 0.0074(7) -0.0003(7)
C13 0.0191(8) 0.0112(7) 0.0254(9) -0.0023(6) 0.0102(7) -0.0011(6)
C14 0.0243(9) 0.0168(8) 0.0260(9) -0.0002(7) 0.0102(7) -0.0006(6)
C15 0.0363(10) 0.0198(8) 0.0288(10) -0.0002(7) 0.0189(8) -0.0015(7)
C16 0.0291(10) 0.0226(9) 0.0439(12) 0.0031(7) 0.0235(9) 0.0005(8)
C17 0.0209(9) 0.0248(9) 0.0403(11) 0.0038(7) 0.0114(8) 0.0035(8)
C18 0.0232(9) 0.0188(8) 0.0264(9) 0.0005(6) 0.0095(7) 0.0018(7)
C19 0.0197(8) 0.0270(9) 0.0196(9) 0.0000(7) 0.0028(7) -0.0005(7)
C20 0.0246(9) 0.0276(9) 0.0267(10) 0.0069(7) 0.0019(8) -0.0024(7)
C21 0.0341(10) 0.0200(8) 0.0242(9) 0.0044(7) -0.0030(8) -0.0001(7)
C22 0.0275(9) 0.0213(8) 0.0168(8) -0.0039(7) -0.0018(7) 0.0010(6)
C23 0.0205(8) 0.0196(8) 0.0126(7) -0.0029(6) 0.0002(6) 0.0000(6)
C24 0.0372(11) 0.0223(9) 0.0245(10) -0.0112(8) -0.0018(8) 0.0049(7)
C25 0.0312(10) 0.0364(11) 0.0219(9) -0.0183(8) 0.0015(8) 0.0057(8)
C26 0.0227(9) 0.0377(10) 0.0154(8) -0.0088(8) 0.0032(7) 0.0010(7)
C27 0.0200(8) 0.0261(8) 0.0134(8) -0.0048(7) 0.0027(6) -0.0005(6)
C28 0.0231(9) 0.0547(13) 0.0214(9) -0.0102(9) 0.0082(8) -0.0015(9)
C29 0.0236(9) 0.0586(14) 0.0239(10) 0.0023(9) 0.0104(8) -0.0066(9)
C30 0.0279(10) 0.0360(10) 0.0211(9) 0.0032(8) 0.0068(8) -0.0055(8)

loop_
_atom_type_symbol
_atom_type_description
_atom_type_scat_dispersion_real
_atom_type_scat_dispersion_imag
_atom_type_scat_source
C C 0.0033 0.0016 'International Tables Vol C Tables 4.2.6.8 and 6.1.1.4'
H H 0.0000 0.0000 'International Tables Vol C Tables 4.2.6.8 and 6.1.1.4'
N N 0.0061 0.0033 'International Tables Vol C Tables 4.2.6.8 and 6.1.1.4'
O O 0.0106 0.0060 'International Tables Vol C Tables 4.2.6.8 and 6.1.1.4'
Cl Cl 0.1484 0.1585 'International Tables Vol C Tables 4.2.6.8 and 6.1.1.4'
Sn Sn -0.6537 1.4246 'International Tables Vol C Tables 4.2.6.8 and 6.1.1.4'

loop_
_geom_angle_atom_site_label_1
_geom_angle_atom_site_label_2
_geom_angle_atom_site_label_3
_geom_angle
C1 Sn1 C7 124.25(6)
C1 Sn1 C13 120.08(6)
C1 Sn1 O1 84.93(5)
C1 Sn1 Cl1 93.24(5)
C7 Sn1 C13 113.94(6)
C7 Sn1 Cl1 94.38(5)
C7 Sn1 O1 87.19(6)
C13 Sn1 O1 84.80(6)
C13 Sn1 Cl1 95.58(5)
O1 Sn1 Cl1 178.06(3)
Sn1 O1 H1o 111.1(19)
Sn1 O1 H2o 113(2)
H1o O1 H2o 101(3)
C19 N1 C23 118.57(15)
C30 N2 C27 118.00(16)
C6 C1 C2 118.67(16)
C6 C1 Sn1 119.99(12)
C2 C1 Sn1 121.17(13)
C1 C2 C3 120.32(18)
C1 C2 H2 119.8
C3 C2 H2 119.8
C4 C3 C2 120.23(19)
C4 C3 H3 119.9
C2 C3 H3 119.9
C5 C4 C3 119.82(17)
C5 C4 H4 120.1
C3 C4 H4 120.1
C4 C5 C6 120.27(18)
C4 C5 H5 119.9
C6 C5 H5 119.9
C5 C6 C1 120.67(17)
C5 C6 H6 119.7
C1 C6 H6 119.7
C12 C7 C8 118.48(16)
C12 C7 Sn1 120.79(13)
C8 C7 Sn1 120.45(13)
C9 C8 C7 120.42(19)
C9 C8 H8 119.8
C7 C8 H8 119.8
C10 C9 C8 120.2(2)
C10 C9 H9 119.9
C8 C9 H9 119.9
C11 C10 C9 120.17(18)
C11 C10 H10 119.9
C9 C10 H10 119.9
C10 C11 C12 119.95(18)
C10 C11 H11 120.0
C12 C11 H11 120.0
C11 C12 C7 120.72(18)
C11 C12 H12 119.6
C7 C12 H12 119.6
C18 C13 C14 118.56(16)
C18 C13 Sn1 120.95(13)
C14 C13 Sn1 120.42(13)
C13 C14 C15 120.64(18)
C13 C14 H14 119.7
C15 C14 H14 119.7
C16 C15 C14 119.73(18)
C16 C15 H15 120.1
C14 C15 H15 120.1
C15 C16 C17 120.38(17)
C15 C16 H16 119.8
C17 C16 H16 119.8
C16 C17 C18 119.86(18)
C16 C17 H17 120.1
C18 C17 H17 120.1
C17 C18 C13 120.82(18)
C17 C18 H18 119.6
C13 C18 H18 119.6
N1 C19 C20 123.95(17)
N1 C19 H19 118.0
C20 C19 H19 118.0
C21 C20 C19 118.14(17)
C21 C20 H20 120.9
C19 C20 H20 120.9
C20 C21 C22 119.97(17)
C20 C21 H21 120.0
C22 C21 H21 120.0
C23 C22 C21 118.24(17)
C23 C22 C24 120.29(18)
C21 C22 C24 121.47(17)
N1 C23 C22 121.12(16)
N1 C23 C27 119.92(15)
C22 C23 C27 118.95(16)
C25 C24 C22 120.82(18)
C25 C24 H24 119.6
C22 C24 H24 119.6
C24 C25 C26 121.20(17)
C24 C25 H25 119.4
C26 C25 H25 119.4
C28 C26 C27 117.91(18)
C28 C26 C25 122.01(18)
C27 C26 C25 120.06(18)
N2 C27 C26 121.80(17)
N2 C27 C23 119.53(15)
C26 C27 C23 118.66(16)
C29 C28 C26 119.80(18)
C29 C28 H28 120.1
C26 C28 H28 120.1
C28 C29 C30 118.33(19)
C28 C29 H29 120.8
C30 C29 H29 120.8
N2 C30 C29 124.1(2)
N2 C30 H30 117.9
C29 C30 H30 117.9

loop_
_geom_bond_atom_site_label_1
_geom_bond_atom_site_label_2
_geom_bond_distance
Sn1 C1 2.127(2)
Sn1 C7 2.138(2)
Sn1 C13 2.131(2)
Sn1 O1 2.3460(10)
Sn1 Cl1 2.5132(4)
O1 H1O 0.840(10)
O1 H2O 0.840(10)
N1 C19 1.322(2)
N1 C23 1.364(2)
N2 C30 1.323(2)
N2 C27 1.358(2)
C1 C6 1.395(2)
C1 C2 1.390(2)
C2 C3 1.397(3)
C2 H2 0.9500
C3 C4 1.384(3)
C3 H3 0.9500
C4 C5 1.376(3)
C4 H4 0.9500
C5 C6 1.390(2)
C5 H5 0.9500
C6 H6 0.9500
C7 C12 1.398(2)
C7 C8 1.391(3)
C8 C9 1.393(3)
C8 H8 0.9500
C9 C10 1.378(3)
C9 H9 0.9500
C10 C11 1.376(3)
C10 H10 0.9500
C11 C12 1.390(2)
C11 H11 0.9500
C12 H12 0.9500
C13 C18 1.393(2)
C13 C14 1.398(2)
C14 C15 1.393(2)
C14 H14 0.9500
C15 C16 1.386(3)
C15 H15 0.9500
C16 C17 1.381(3)
C16 H16 0.9500
C17 C18 1.391(2)
C17 H17 0.9500
C18 H18 0.9500
C19 C20 1.405(3)
C19 H19 0.9500
C20 C21 1.361(3)
C20 H20 0.9500
C21 C22 1.409(3)
C21 H21 0.9500
C22 C23 1.414(2)
C22 C24 1.432(3)
C23 C27 1.452(2)
C24 C25 1.340(3)
C24 H24 0.9500
C25 C26 1.434(3)
C25 H25 0.9500
C26 C28 1.408(3)
C26 C27 1.418(2)
C28 C29 1.361(3)
C28 H28 0.9500
C29 C30 1.404(3)
C29 H29 0.9500
C30 H30 0.9500

loop_
_geom_hbond_atom_site_label_D
_geom_hbond_atom_site_label_H
_geom_hbond_atom_site_label_A
_geom_hbond_distance_DH
_geom_hbond_distance_HA
_geom_hbond_distance_DA
_geom_hbond_angle_DHA
_geom_hbond_publ_flag
O1 H1<i>o</i> N1 0.840(10) 1.910(10) 2.716(2) 159(3) yes
O1 H2<i>o</i> N2 0.840(10) 2.03(2) 2.757(2) 144(3) yes

loop_
_geom_torsion_atom_site_label_1
_geom_torsion_atom_site_label_2
_geom_torsion_atom_site_label_3
_geom_torsion_atom_site_label_4
_geom_torsion
C13 Sn1 C1 C6 12.62(16)
C7 Sn1 C1 C6 -151.49(13)
O1 Sn1 C1 C6 -68.37(14)
Cl1 Sn1 C1 C6 110.98(13)
C13 Sn1 C1 C2 -172.10(14)
C7 Sn1 C1 C2 23.79(17)
O1 Sn1 C1 C2 106.90(15)
Cl1 Sn1 C1 C2 -73.75(14)
C6 C1 C2 C3 1.4(3)
Sn1 C1 C2 C3 -173.93(15)
C1 C2 C3 C4 0.0(3)
C2 C3 C4 C5 -1.3(3)
C3 C4 C5 C6 1.2(3)
C4 C5 C6 C1 0.2(3)
C2 C1 C6 C5 -1.5(3)
Sn1 C1 C6 C5 173.91(13)
C1 Sn1 C7 C12 -78.22(15)
C13 Sn1 C7 C12 116.81(13)
O1 Sn1 C7 C12 -160.15(13)
Cl1 Sn1 C7 C12 18.72(13)
C1 Sn1 C7 C8 108.01(14)
C13 Sn1 C7 C8 -56.97(16)
O1 Sn1 C7 C8 26.08(14)
Cl1 Sn1 C7 C8 -155.05(14)
C12 C7 C8 C9 -1.0(3)
Sn1 C7 C8 C9 172.95(15)
C7 C8 C9 C10 0.2(3)
C8 C9 C10 C11 1.2(3)
C9 C10 C11 C12 -2.0(3)
C10 C11 C12 C7 1.2(3)
C8 C7 C12 C11 0.2(3)
Sn1 C7 C12 C11 -173.66(13)
C1 Sn1 C13 C18 66.35(15)
C7 Sn1 C13 C18 -127.99(13)
O1 Sn1 C13 C18 147.42(13)
Cl1 Sn1 C13 C18 -30.67(13)
C1 Sn1 C13 C14 -116.71(13)
C7 Sn1 C13 C14 48.95(15)
O1 Sn1 C13 C14 -35.64(13)
Cl1 Sn1 C13 C14 146.27(12)
C18 C13 C14 C15 -0.1(2)
Sn1 C13 C14 C15 -177.11(13)
C13 C14 C15 C16 -0.3(3)
C14 C15 C16 C17 0.2(3)
C15 C16 C17 C18 0.4(3)
C16 C17 C18 C13 -0.8(3)
C14 C13 C18 C17 0.7(3)
Sn1 C13 C18 C17 177.66(13)
C23 N1 C19 C20 -0.2(3)
N1 C19 C20 C21 0.6(3)
C19 C20 C21 C22 -0.3(3)
C20 C21 C22 C23 -0.4(3)
C20 C21 C22 C24 179.42(18)
C19 N1 C23 C22 -0.6(2)
C19 N1 C23 C27 179.62(15)
C21 C22 C23 N1 0.9(3)
C24 C22 C23 N1 -178.92(16)
C21 C22 C23 C27 -179.32(16)
C24 C22 C23 C27 0.8(3)
C23 C22 C24 C25 0.1(3)
C21 C22 C24 C25 -179.75(18)
C22 C24 C25 C26 -0.7(3)
C24 C25 C26 C28 -178.24(19)
C24 C25 C26 C27 0.4(3)
C30 N2 C27 C26 0.6(3)
C30 N2 C27 C23 -178.48(16)
C28 C26 C27 N2 0.1(3)
C25 C26 C27 N2 -178.60(17)
C28 C26 C27 C23 179.23(16)
C25 C26 C27 C23 0.5(3)
N1 C23 C27 N2 -2.2(2)
C22 C23 C27 N2 178.03(16)
N1 C23 C27 C26 178.62(16)
C22 C23 C27 C26 -1.1(2)
C27 C26 C28 C29 -0.6(3)
C25 C26 C28 C29 178.06(19)
C26 C28 C29 C30 0.4(3)
C27 N2 C30 C29 -0.9(3)
C28 C29 C30 N2 0.4(3)
